data_7231457
loop_
_publ_author_name
'Hutchins, Kristin M.'
'Unruh, Daniel K.'
'Carpenter, Dontrell D.'
'Groeneman, Ryan H.'

_publ_section_title
;
 Thermal expansion along one-dimensional chains and two-dimensional sheets
 within co-crystals based on halogen or hydrogen bonds
;
_journal_issue 45
_journal_name_full CrystEngComm
_journal_page_first 7232
_journal_paper_doi 10.1039/C8CE01090K
_journal_volume 20
_journal_year 2018
_chemical_formula_sum 'C18 H8 Br2 F4 N2'
_chemical_formula_weight 488.08
_space_group_IT_number 14
_space_group_name_Hall '-P 2ybc'
_space_group_name_H-M_alt 'P 1 21/c 1'
_symmetry_cell_setting monoclinic
_symmetry_Int_Tables_number 14
_symmetry_space_group_name_Hall '-P 2ybc'
_symmetry_space_group_name_H-M 'P 1 21/c 1'
_atom_sites_solution_hydrogens geom
_atom_sites_solution_primary dual
_atom_sites_solution_secondary difmap
_audit_creation_date 2018-01-23T12:19:49-00:00
_audit_creation_method 'WinGX routine CIF_UPDATE'
_audit_update_record
;
2018-06-18 deposited with the CCDC.
2018-08-30 downloaded from the CCDC.
;
_cell_angle_alpha 90
_cell_angle_beta 111.346(2)
_cell_angle_gamma 90
_cell_formula_units_Z 2
_cell_length_a 15.0878(5)
_cell_length_b 5.2804(2)
_cell_length_c 11.2408(4)
_cell_measurement_reflns_used 3279
_cell_measurement_temperature 229(2)
_cell_measurement_theta_max 28.55
_cell_measurement_theta_min 3.63
_cell_volume 834.11(5)
_computing_cell_refinement 'Bruker SAINT'
_computing_data_collection 'Bruker APEX2'
_computing_data_reduction 'Bruker SAINT'
_computing_structure_refinement 'SHELXL-2016/6 (Sheldrick, 2016)'
_computing_structure_solution 'SHELXT 2014/4 (Sheldrick, 2014)'
_diffrn_ambient_temperature 229(2)
_diffrn_measured_fraction_theta_full 1
_diffrn_measured_fraction_theta_max 0.996
_diffrn_measurement_device_type 'Bruker APEX-II CCD'
_diffrn_measurement_method '\f and \w scans'
_diffrn_radiation_monochromator graphite
_diffrn_radiation_source 'fine-focus sealed tube'
_diffrn_radiation_type MoK\a
_diffrn_radiation_wavelength 0.71073
_diffrn_reflns_av_R_equivalents 0.0657
_diffrn_reflns_av_unetI/netI 0.0657
_diffrn_reflns_Laue_measured_fraction_full 1
_diffrn_reflns_Laue_measured_fraction_max 0.996
_diffrn_reflns_limit_h_max 22
_diffrn_reflns_limit_h_min -22
_diffrn_reflns_limit_k_max 7
_diffrn_reflns_limit_k_min -7
_diffrn_reflns_limit_l_max 16
_diffrn_reflns_limit_l_min -16
_diffrn_reflns_number 11175
_diffrn_reflns_point_group_measured_fraction_full 1
_diffrn_reflns_point_group_measured_fraction_max 0.996
_diffrn_reflns_theta_full 25.242
_diffrn_reflns_theta_max 31.581
_diffrn_reflns_theta_min 1.449
_exptl_absorpt_coefficient_mu 4.905
_exptl_absorpt_correction_T_max 0.3782
_exptl_absorpt_correction_T_min 0.2660
_exptl_absorpt_correction_type multi-scan
_exptl_absorpt_process_details SADABS
_exptl_crystal_colour colourless
_exptl_crystal_density_diffrn 1.943
_exptl_crystal_description rod
_exptl_crystal_F_000 472
_exptl_crystal_size_max 0.31
_exptl_crystal_size_mid 0.19
_exptl_crystal_size_min 0.17
_refine_diff_density_max 0.501
_refine_diff_density_min -0.61
_refine_diff_density_rms 0.091
_refine_ls_extinction_method none
_refine_ls_goodness_of_fit_ref 0.869
_refine_ls_hydrogen_treatment constr
_refine_ls_matrix_type full
_refine_ls_number_parameters 118
_refine_ls_number_reflns 2791
_refine_ls_number_restraints 0
_refine_ls_restrained_S_all 0.869
_refine_ls_R_factor_all 0.0504
_refine_ls_R_factor_gt 0.0295
_refine_ls_shift/su_max 0.001
_refine_ls_shift/su_mean 0
_refine_ls_structure_factor_coef Fsqd
_refine_ls_weighting_details 'w=1/[\s^2^(Fo^2^)+(0.0145P)^2^] where P=(Fo^2^+2Fc^2^)/3'
_refine_ls_weighting_scheme calc
_refine_ls_wR_factor_gt 0.0499
_refine_ls_wR_factor_ref 0.053
_reflns_number_gt 1967
_reflns_number_total 2791
_reflns_threshold_expression 'I > 2\s(I)'
_cod_data_source_file c8ce01090k2.cif
_cod_data_source_block diBrBPA_230k
_cod_depositor_comments 'Adding full bibliography for 7231456--7231470.cif.'
_cod_original_sg_symbol_H-M 'P 21/c'
_cod_database_code 7231457
_shelx_estimated_absorpt_t_min 0.312
_shelx_estimated_absorpt_t_max 0.489

loop_
_symmetry_equiv_pos_as_xyz
'x, y, z'
'-x, y+1/2, -z+1/2'
'-x, -y, -z'
'x, -y-1/2, z-1/2'

loop_
_atom_site_label
_atom_site_type_symbol
_atom_site_fract_x
_atom_site_fract_y
_atom_site_fract_z
_atom_site_U_iso_or_equiv
_atom_site_adp_type
_atom_site_occupancy
_atom_site_calc_flag
Br1 Br 0.34218(2) 0.43297(4) 0.85448(2) 0.02815(7) Uani 1 d
F2 F 0.33870(8) 0.0401(2) 1.05054(12) 0.0411(3) Uani 1 d
C9 C 0.02591(14) 0.4176(3) 0.52866(18) 0.0275(4) Uani 1 d
C4 C 0.21632(15) -0.0681(4) 0.6255(2) 0.0364(5) Uani 1 d
H4 H 0.2634 -0.1302 0.5969 0.044 Uiso 1 calc
C8 C 0.14410(15) -0.0749(4) 0.7696(2) 0.0334(5) Uani 1 d
H8 H 0.1392 -0.1416 0.8445 0.04 Uiso 1 calc
N1 N 0.21026(12) -0.1700(3) 0.73054(17) 0.0341(4) Uani 1 d
C2 C 0.51507(14) 0.1560(4) 0.91245(17) 0.0243(4) Uani 1 d
C1 C 0.43227(13) 0.1842(3) 0.93678(17) 0.0222(4) Uani 1 d
C6 C 0.08864(13) 0.2181(4) 0.59721(18) 0.0242(4) Uani 1 d
C3 C 0.41902(14) 0.0226(4) 1.02545(18) 0.0249(4) Uani 1 d
C5 C 0.15811(15) 0.1220(4) 0.5563(2) 0.0304(5) Uani 1 d
H5 H 0.1653 0.186 0.4823 0.037 Uiso 1 calc
C7 C 0.08213(14) 0.1156(4) 0.70719(19) 0.0299(5) Uani 1 d
H7 H 0.0362 0.175 0.7388 0.036 Uiso 1 calc
F1 F 0.53290(9) 0.3113(2) 0.82897(11) 0.0403(3) Uani 1 d

loop_
_atom_site_aniso_label
_atom_site_aniso_U_11
_atom_site_aniso_U_22
_atom_site_aniso_U_33
_atom_site_aniso_U_23
_atom_site_aniso_U_13
_atom_site_aniso_U_12
Br1 0.02812(11) 0.02291(11) 0.02788(10) 0.00234(9) 0.00360(7) 0.00469(9)
F2 0.0333(7) 0.0480(8) 0.0498(8) 0.0163(6) 0.0245(6) 0.0103(6)
C9 0.0228(10) 0.0275(11) 0.0294(10) -0.0003(9) 0.0059(8) 0.0013(9)
C4 0.0301(11) 0.0340(13) 0.0444(13) -0.0029(11) 0.0129(10) 0.0093(11)
C8 0.0332(11) 0.0328(12) 0.0317(11) 0.0089(10) 0.0088(9) 0.0018(10)
N1 0.0288(10) 0.0266(10) 0.0411(10) 0.0045(8) 0.0058(8) 0.0070(8)
C2 0.0290(11) 0.0215(10) 0.0219(9) 0.0048(8) 0.0085(8) 0.0001(8)
C1 0.0244(10) 0.0185(10) 0.0212(9) -0.0021(8) 0.0054(7) 0.0017(8)
C6 0.0212(10) 0.0189(10) 0.0284(10) 0.0009(8) 0.0042(8) 0.0015(8)
C3 0.0241(10) 0.0246(11) 0.0270(10) -0.0017(8) 0.0106(8) -0.0002(8)
C5 0.0304(11) 0.0290(12) 0.0321(11) 0.0054(9) 0.0116(9) 0.0022(9)
C7 0.0258(11) 0.0313(12) 0.0331(11) 0.0032(9) 0.0113(9) 0.0055(9)
F1 0.0428(8) 0.0410(7) 0.0424(7) 0.0218(6) 0.0219(6) 0.0069(6)

loop_
_atom_type_symbol
_atom_type_description
_atom_type_scat_dispersion_real
_atom_type_scat_dispersion_imag
_atom_type_scat_source
C C 0.0033 0.0016 'International Tables Vol C Tables 4.2.6.8 and 6.1.1.4'
H H 0 0 'International Tables Vol C Tables 4.2.6.8 and 6.1.1.4'
N N 0.0061 0.0033 'International Tables Vol C Tables 4.2.6.8 and 6.1.1.4'
F F 0.0171 0.0103 'International Tables Vol C Tables 4.2.6.8 and 6.1.1.4'
Br Br -0.2901 2.4595 'International Tables Vol C Tables 4.2.6.8 and 6.1.1.4'

loop_
_geom_angle_atom_site_label_1
_geom_angle_atom_site_label_2
_geom_angle_atom_site_label_3
_geom_angle
_geom_angle_site_symmetry_1
_geom_angle_site_symmetry_3
C9 C9 C6 179.6(3) 3_566 .
N1 C4 C5 124.18(19) . .
N1 C4 H4 117.9 . .
C5 C4 H4 117.9 . .
N1 C8 C7 124.07(19) . .
N1 C8 H8 118 . .
C7 C8 H8 118 . .
C8 N1 C4 116.33(17) . .
F1 C2 C3 119.02(17) . 3_657
F1 C2 C1 119.83(17) . .
C3 C2 C1 121.13(17) 3_657 .
C2 C1 C3 117.10(18) . .
C2 C1 Br1 121.58(14) . .
C3 C1 Br1 121.32(15) . .
C5 C6 C7 117.46(18) . .
C5 C6 C9 121.36(18) . .
C7 C6 C9 121.18(18) . .
F2 C3 C2 119.04(17) . 3_657
F2 C3 C1 119.18(17) . .
C2 C3 C1 121.78(18) 3_657 .
C4 C5 C6 119.00(19) . .
C4 C5 H5 120.5 . .
C6 C5 H5 120.5 . .
C8 C7 C6 118.94(18) . .
C8 C7 H7 120.5 . .
C6 C7 H7 120.5 . .

loop_
_geom_bond_atom_site_label_1
_geom_bond_atom_site_label_2
_geom_bond_distance
_geom_bond_site_symmetry_2
Br1 C1 1.8745(18) .
F2 C3 1.344(2) .
C9 C9 1.190(4) 3_566
C9 C6 1.438(2) .
C4 N1 1.330(3) .
C4 C5 1.374(3) .
C4 H4 0.94 .
C8 N1 1.327(3) .
C8 C7 1.379(3) .
C8 H8 0.94 .
C2 F1 1.345(2) .
C2 C3 1.364(3) 3_657
C2 C1 1.381(3) .
C1 C3 1.381(3) .
C6 C5 1.385(3) .
C6 C7 1.385(3) .
C3 C2 1.364(3) 3_657
C5 H5 0.94 .
C7 H7 0.94 .
